data_7051876
loop_
_publ_author_name
'Burchell, Tara J.'
'Enright, Gary D.'
'Ripmeester, John A.'

_publ_section_title
;
 Guest capture, storage and removal in the TATM host framework: a
 single-crystal study
;
_journal_issue 5
_journal_name_full 'New Journal of Chemistry'
_journal_page_first 864
_journal_paper_doi 10.1039/b718592h
_journal_volume 32
_journal_year 2008
_chemical_formula_moiety '2(C19H16O3S3) 1.0(C2H4Cl2)'
_chemical_formula_sum 'C40 H36 Cl2 O6 S6'
_chemical_formula_weight 875.95
_chemical_name_systematic
;
?
;
_space_group_IT_number 2
_symmetry_cell_setting triclinic
_symmetry_space_group_name_Hall '-P 1'
_symmetry_space_group_name_H-M 'P -1'
_atom_sites_solution_hydrogens geom
_atom_sites_solution_primary direct
_atom_sites_solution_secondary difmap
_audit_creation_method SHELXL-97
_cell_angle_alpha 97.623(5)
_cell_angle_beta 105.816(4)
_cell_angle_gamma 96.665(4)
_cell_formula_units_Z 1
_cell_length_a 7.9495(7)
_cell_length_b 10.9743(10)
_cell_length_c 12.1800(12)
_cell_measurement_reflns_used 9870
_cell_measurement_temperature 100(1)
_cell_measurement_theta_max 38.99
_cell_measurement_theta_min 2.70
_cell_volume 1000.33(16)
_computing_cell_refinement 'SAINT (Bruker, 2006)'
_computing_data_collection 'APEX2 (Bruker, 2006)'
_computing_data_reduction 'SAINT (Bruker, 2006)'
_computing_structure_refinement 'SHELXL-97 (Sheldrick, 1997)'
_computing_structure_solution 'SHELXS-97 (Sheldrick, 1990)'
_diffrn_ambient_temperature 100(1)
_diffrn_measured_fraction_theta_full 0.979
_diffrn_measured_fraction_theta_max 0.979
_diffrn_measurement_device_type 'Bruker Kappa APEXII CCD'
_diffrn_measurement_method ' \f & \w scans'
_diffrn_radiation_monochromator graphite
_diffrn_radiation_source 'fine-focus sealed tube'
_diffrn_radiation_type MoK\a
_diffrn_radiation_wavelength 0.71073
_diffrn_reflns_av_R_equivalents 0.0238
_diffrn_reflns_av_sigmaI/netI 0.0297
_diffrn_reflns_limit_h_max 14
_diffrn_reflns_limit_h_min -12
_diffrn_reflns_limit_k_max 18
_diffrn_reflns_limit_k_min -19
_diffrn_reflns_limit_l_max 21
_diffrn_reflns_limit_l_min -21
_diffrn_reflns_number 35685
_diffrn_reflns_theta_full 38.99
_diffrn_reflns_theta_max 38.89
_diffrn_reflns_theta_min 2.70
_exptl_absorpt_coefficient_mu 0.522
_exptl_absorpt_correction_T_max 0.9027
_exptl_absorpt_correction_T_min 0.8383
_exptl_absorpt_correction_type multi-scan
_exptl_absorpt_process_details SADABS
_exptl_crystal_colour 'pale yellow'
_exptl_crystal_density_diffrn 1.454
_exptl_crystal_density_method 'not measured'
_exptl_crystal_description block
_exptl_crystal_F_000 454
_exptl_crystal_size_max 0.35
_exptl_crystal_size_mid 0.35
_exptl_crystal_size_min 0.20
_refine_diff_density_max 0.618
_refine_diff_density_min -0.509
_refine_diff_density_rms 0.070
_refine_ls_extinction_method none
_refine_ls_goodness_of_fit_ref 1.030
_refine_ls_hydrogen_treatment mixed
_refine_ls_matrix_type full
_refine_ls_number_parameters 290
_refine_ls_number_reflns 11389
_refine_ls_number_restraints 16
_refine_ls_restrained_S_all 1.031
_refine_ls_R_factor_all 0.0456
_refine_ls_R_factor_gt 0.0335
_refine_ls_shift/su_max 0.002
_refine_ls_shift/su_mean 0.000
_refine_ls_structure_factor_coef Fsqd
_refine_ls_weighting_details 'calc w=1/[\s^2^(Fo^2^)+(0.0479P)^2^+0.1954P] where P=(Fo^2^+2Fc^2^)/3'
_refine_ls_weighting_scheme calc
_refine_ls_wR_factor_gt 0.0883
_refine_ls_wR_factor_ref 0.0949
_reflns_number_gt 9237
_reflns_number_total 11389
_reflns_threshold_expression >2sigma(I)
_cod_data_source_file b718592h.txt
_cod_data_source_block dce-ace-100-0
_cod_database_code 7051876

loop_
_symmetry_equiv_pos_as_xyz
'x, y, z'
'-x, -y, -z'

loop_
_atom_site_label
_atom_site_type_symbol
_atom_site_fract_x
_atom_site_fract_y
_atom_site_fract_z
_atom_site_U_iso_or_equiv
_atom_site_adp_type
_atom_site_occupancy
_atom_site_symmetry_multiplicity
_atom_site_calc_flag
_atom_site_refinement_flags
_atom_site_disorder_assembly
_atom_site_disorder_group
O1 O 0.05597(10) 0.07197(7) -0.17124(6) 0.02711(15) Uani 1 1 d . . .
O2 O 0.43764(9) 0.02765(6) 0.73186(6) 0.02195(12) Uani 1 1 d . . .
O3 O 1.14177(8) 0.56825(6) 0.35473(6) 0.02043(12) Uani 1 1 d . . .
S1 S 0.08977(3) 0.29014(2) 0.005273(18) 0.01797(4) Uani 1 1 d . . .
S2 S 0.24044(2) 0.040025(18) 0.487921(18) 0.01469(4) Uani 1 1 d . . .
S3 S 0.91777(2) 0.333229(18) 0.348945(18) 0.01465(4) Uani 1 1 d . . .
C1 C 0.40104(9) 0.32015(7) 0.33434(6) 0.01304(11) Uani 1 1 d . . .
H1 H 0.3629 0.3963 0.3641 0.016 Uiso 1 1 calc R . .
C2 C 0.29462(9) 0.28168(7) 0.20779(7) 0.01364(12) Uani 1 1 d . . .
C3 C 0.30099(10) 0.17056(7) 0.13442(7) 0.01458(12) Uani 1 1 d . . .
C4 C 0.19574(10) 0.16185(8) 0.02214(7) 0.01522(12) Uani 1 1 d . . .
C5 C 0.18477(10) 0.35416(8) 0.14810(7) 0.01633(13) Uani 1 1 d . . .
C6 C 0.15877(11) 0.06179(8) -0.07844(7) 0.01741(13) Uani 1 1 d . . .
C7 C 0.24759(13) -0.05118(9) -0.06581(8) 0.02167(15) Uani 1 1 d . . .
H7A H 0.1644 -0.1243 -0.1068 0.033 Uiso 1 1 calc R . .
H7B H 0.2892 -0.0573 0.0147 0.033 Uiso 1 1 calc R . .
H7C H 0.3460 -0.0441 -0.0972 0.033 Uiso 1 1 calc R . .
C8 C 0.37053(9) 0.22416(7) 0.40908(6) 0.01258(11) Uani 1 1 d . . .
C9 C 0.47957(9) 0.23188(7) 0.52459(6) 0.01267(11) Uani 1 1 d . . .
C10 C 0.42540(9) 0.13837(7) 0.57851(7) 0.01312(11) Uani 1 1 d . . .
C11 C 0.23590(10) 0.12409(7) 0.37840(7) 0.01493(12) Uani 1 1 d . . .
C12 C 0.50397(10) 0.11521(7) 0.69620(7) 0.01542(12) Uani 1 1 d . . .
C13 C 0.66842(13) 0.20016(9) 0.77187(8) 0.02377(17) Uani 1 1 d . . .
H13A H 0.6611 0.2164 0.8497 0.036 Uiso 1 1 calc R . .
H13B H 0.6790 0.2772 0.7431 0.036 Uiso 1 1 calc R . .
H13C H 0.7702 0.1612 0.7711 0.036 Uiso 1 1 calc R . .
C14 C 0.59674(9) 0.35267(7) 0.34448(6) 0.01245(11) Uani 1 1 d . . .
C15 C 0.68346(10) 0.47538(7) 0.35100(7) 0.01360(12) Uani 1 1 d . . .
C16 C 0.85897(10) 0.47965(7) 0.35353(7) 0.01357(12) Uani 1 1 d . . .
C17 C 0.70992(10) 0.26698(7) 0.34325(7) 0.01448(12) Uani 1 1 d . . .
C18 C 0.99150(10) 0.58497(7) 0.35493(7) 0.01584(13) Uani 1 1 d . . .
C19 C 0.93747(13) 0.71168(8) 0.35274(9) 0.02276(16) Uani 1 1 d . . .
H19A H 1.0403 0.7745 0.3856 0.034 Uiso 1 1 calc R . .
H19B H 0.8553 0.7212 0.3970 0.034 Uiso 1 1 calc R . .
H19C H 0.8824 0.7202 0.2742 0.034 Uiso 1 1 calc R . .
H3 H 0.3653(19) 0.1108(13) 0.1582(12) 0.025(3) Uiso 1 1 d . . .
H5 H 0.1619(18) 0.4320(13) 0.1780(12) 0.021(3) Uiso 1 1 d . . .
H9 H 0.5772(17) 0.2941(12) 0.5581(11) 0.017(3) Uiso 1 1 d . . .
H11 H 0.1455(17) 0.0980(12) 0.3078(12) 0.021(3) Uiso 1 1 d . . .
H15 H 0.6321(16) 0.5425(12) 0.3542(11) 0.016(3) Uiso 1 1 d . . .
H17 H 0.6880(17) 0.1803(12) 0.3418(11) 0.019(3) Uiso 1 1 d . . .
Cl1 Cl 0.71616(18) 0.39961(16) 0.05465(18) 0.03091(16) Uani 0.776(3) 1 d PDU A 1
C21 C 0.55804(16) 0.50149(13) 0.06057(10) 0.0230(3) Uani 0.776(3) 1 d PDU . 1
H21A H 0.4864 0.4749 0.1086 0.028 Uiso 0.776(3) 1 calc PR A 1
H21B H 0.6185 0.5856 0.0942 0.028 Uiso 0.776(3) 1 calc PR A 1
Cl2 Cl 0.6869(8) 0.3783(7) 0.0552(7) 0.0448(12) Uani 0.224(3) 1 d PDU A 2
C22 C 0.5195(6) 0.4442(4) -0.0342(4) 0.0241(9) Uani 0.224(3) 1 d PDU . 2
H22A H 0.5578 0.4687 -0.0983 0.029 Uiso 0.224(3) 1 calc PR A 2
H22B H 0.4128 0.3829 -0.0657 0.029 Uiso 0.224(3) 1 calc PR A 2

loop_
_atom_site_aniso_label
_atom_site_aniso_U_11
_atom_site_aniso_U_22
_atom_site_aniso_U_33
_atom_site_aniso_U_23
_atom_site_aniso_U_13
_atom_site_aniso_U_12
O1 0.0287(3) 0.0290(3) 0.0156(3) 0.0000(2) -0.0039(2) 0.0021(3)
O2 0.0252(3) 0.0185(3) 0.0224(3) 0.0084(2) 0.0066(2) -0.0004(2)
O3 0.0152(2) 0.0190(3) 0.0255(3) -0.0007(2) 0.0077(2) -0.0026(2)
S1 0.01590(8) 0.02048(9) 0.01495(8) 0.00411(7) -0.00039(6) 0.00326(6)
S2 0.01319(7) 0.01206(7) 0.01713(8) 0.00065(6) 0.00415(6) -0.00199(5)
S3 0.01200(7) 0.01311(8) 0.01859(9) 0.00173(6) 0.00471(6) 0.00147(5)
C1 0.0112(3) 0.0136(3) 0.0130(3) 0.0014(2) 0.0026(2) 0.0006(2)
C2 0.0111(3) 0.0160(3) 0.0129(3) 0.0024(2) 0.0025(2) 0.0008(2)
C3 0.0136(3) 0.0166(3) 0.0124(3) 0.0019(2) 0.0024(2) 0.0018(2)
C4 0.0135(3) 0.0173(3) 0.0132(3) 0.0024(2) 0.0022(2) 0.0003(2)
C5 0.0139(3) 0.0180(3) 0.0161(3) 0.0030(3) 0.0024(2) 0.0030(2)
C6 0.0167(3) 0.0192(3) 0.0137(3) 0.0012(3) 0.0029(2) -0.0020(2)
C7 0.0260(4) 0.0199(4) 0.0185(4) 0.0007(3) 0.0073(3) 0.0024(3)
C8 0.0110(2) 0.0133(3) 0.0122(3) 0.0007(2) 0.0029(2) 0.0004(2)
C9 0.0111(2) 0.0132(3) 0.0124(3) 0.0010(2) 0.0027(2) -0.0004(2)
C10 0.0120(3) 0.0124(3) 0.0142(3) 0.0013(2) 0.0036(2) 0.0003(2)
C11 0.0124(3) 0.0154(3) 0.0147(3) 0.0003(2) 0.0025(2) -0.0011(2)
C12 0.0159(3) 0.0150(3) 0.0151(3) 0.0027(2) 0.0044(2) 0.0018(2)
C13 0.0230(4) 0.0262(4) 0.0166(4) 0.0057(3) -0.0005(3) -0.0050(3)
C14 0.0115(3) 0.0126(3) 0.0120(3) 0.0013(2) 0.0025(2) 0.0003(2)
C15 0.0137(3) 0.0120(3) 0.0143(3) 0.0011(2) 0.0039(2) 0.0004(2)
C16 0.0138(3) 0.0116(3) 0.0144(3) 0.0007(2) 0.0042(2) 0.0001(2)
C17 0.0135(3) 0.0123(3) 0.0169(3) 0.0021(2) 0.0039(2) 0.0006(2)
C18 0.0162(3) 0.0136(3) 0.0162(3) 0.0000(2) 0.0052(2) -0.0019(2)
C19 0.0242(4) 0.0137(3) 0.0305(5) 0.0037(3) 0.0095(3) 0.0005(3)
Cl1 0.0297(3) 0.0391(4) 0.0243(2) 0.0059(2) 0.0030(2) 0.0185(3)
C21 0.0211(5) 0.0308(6) 0.0178(5) 0.0053(4) 0.0047(4) 0.0081(4)
Cl2 0.053(2) 0.057(3) 0.0271(9) 0.0060(16) 0.0075(16) 0.0317(18)
C22 0.0217(15) 0.0304(17) 0.0198(15) 0.0055(13) 0.0041(12) 0.0055(13)

loop_
_atom_type_symbol
_atom_type_description
_atom_type_scat_dispersion_real
_atom_type_scat_dispersion_imag
_atom_type_scat_source
C C 0.0033 0.0016 'International Tables Vol C Tables 4.2.6.8 and 6.1.1.4'
H H 0.0000 0.0000 'International Tables Vol C Tables 4.2.6.8 and 6.1.1.4'
O O 0.0106 0.0060 'International Tables Vol C Tables 4.2.6.8 and 6.1.1.4'
S S 0.1246 0.1234 'International Tables Vol C Tables 4.2.6.8 and 6.1.1.4'
Cl Cl 0.1484 0.1585 'International Tables Vol C Tables 4.2.6.8 and 6.1.1.4'

loop_
_geom_angle_atom_site_label_1
_geom_angle_atom_site_label_2
_geom_angle_atom_site_label_3
_geom_angle
_geom_angle_site_symmetry_1
_geom_angle_site_symmetry_3
_geom_angle_publ_flag
C5 S1 C4 91.49(4) . . ?
C11 S2 C10 91.57(4) . . ?
C17 S3 C16 91.84(4) . . ?
C2 C1 C8 113.62(6) . . ?
C2 C1 C14 109.83(6) . . ?
C8 C1 C14 111.39(6) . . ?
C2 C1 H1 107.2 . . ?
C8 C1 H1 107.2 . . ?
C14 C1 H1 107.2 . . ?
C5 C2 C3 111.47(7) . . ?
C5 C2 C1 123.30(7) . . ?
C3 C2 C1 125.17(7) . . ?
C4 C3 C2 112.74(7) . . ?
C4 C3 H3 122.8(9) . . ?
C2 C3 H3 124.4(9) . . ?
C3 C4 C6 130.30(8) . . ?
C3 C4 S1 111.40(6) . . ?
C6 C4 S1 118.26(6) . . ?
C2 C5 S1 112.91(6) . . ?
C2 C5 H5 126.6(8) . . ?
S1 C5 H5 120.5(8) . . ?
O1 C6 C4 119.57(8) . . ?
O1 C6 C7 121.09(8) . . ?
C4 C6 C7 119.34(7) . . ?
C6 C7 H7A 109.5 . . ?
C6 C7 H7B 109.5 . . ?
H7A C7 H7B 109.5 . . ?
C6 C7 H7C 109.5 . . ?
H7A C7 H7C 109.5 . . ?
H7B C7 H7C 109.5 . . ?
C11 C8 C9 111.51(7) . . ?
C11 C8 C1 126.22(7) . . ?
C9 C8 C1 122.23(6) . . ?
C10 C9 C8 112.97(7) . . ?
C10 C9 H9 125.0(8) . . ?
C8 C9 H9 122.0(8) . . ?
C9 C10 C12 128.83(7) . . ?
C9 C10 S2 111.32(6) . . ?
C12 C10 S2 119.85(6) . . ?
C8 C11 S2 112.63(6) . . ?
C8 C11 H11 129.0(8) . . ?
S2 C11 H11 118.4(8) . . ?
O2 C12 C10 120.73(7) . . ?
O2 C12 C13 120.63(8) . . ?
C10 C12 C13 118.64(7) . . ?
C12 C13 H13A 109.5 . . ?
C12 C13 H13B 109.5 . . ?
H13A C13 H13B 109.5 . . ?
C12 C13 H13C 109.5 . . ?
H13A C13 H13C 109.5 . . ?
H13B C13 H13C 109.5 . . ?
C17 C14 C15 111.49(7) . . ?
C17 C14 C1 124.51(7) . . ?
C15 C14 C1 123.94(7) . . ?
C16 C15 C14 112.86(7) . . ?
C16 C15 H15 123.0(8) . . ?
C14 C15 H15 124.1(8) . . ?
C15 C16 C18 130.34(7) . . ?
C15 C16 S3 111.09(6) . . ?
C18 C16 S3 118.52(6) . . ?
C14 C17 S3 112.71(6) . . ?
C14 C17 H17 129.0(8) . . ?
S3 C17 H17 118.2(8) . . ?
O3 C18 C16 120.12(8) . . ?
O3 C18 C19 121.33(7) . . ?
C16 C18 C19 118.52(7) . . ?
C18 C19 H19A 109.5 . . ?
C18 C19 H19B 109.5 . . ?
H19A C19 H19B 109.5 . . ?
C18 C19 H19C 109.5 . . ?
H19A C19 H19C 109.5 . . ?
H19B C19 H19C 109.5 . . ?
C21 C21 Cl1 108.73(13) 2_665 . ?
C21 C21 H21A 109.9 2_665 . ?
Cl1 C21 H21A 109.9 . . ?
C21 C21 H21B 109.9 2_665 . ?
Cl1 C21 H21B 109.9 . . ?
H21A C21 H21B 108.3 . . ?
C22 C22 Cl2 110.2(5) 2_665 . ?
C22 C22 H22A 109.6 2_665 . ?
Cl2 C22 H22A 109.6 . . ?
C22 C22 H22B 109.6 2_665 . ?
Cl2 C22 H22B 109.6 . . ?
H22A C22 H22B 108.1 . . ?

loop_
_geom_bond_atom_site_label_1
_geom_bond_atom_site_label_2
_geom_bond_distance
_geom_bond_site_symmetry_2
_geom_bond_publ_flag
O1 C6 1.2285(10) . ?
O2 C12 1.2280(10) . ?
O3 C18 1.2301(10) . ?
S1 C5 1.7108(9) . ?
S1 C4 1.7296(8) . ?
S2 C11 1.7146(8) . ?
S2 C10 1.7250(8) . ?
S3 C17 1.7055(8) . ?
S3 C16 1.7229(8) . ?
C1 C2 1.5178(11) . ?
C1 C8 1.5207(11) . ?
C1 C14 1.5224(10) . ?
C1 H1 0.9800 . ?
C2 C5 1.3756(11) . ?
C2 C3 1.4276(11) . ?
C3 C4 1.3793(11) . ?
C3 H3 0.907(14) . ?
C4 C6 1.4713(12) . ?
C5 H5 0.941(14) . ?
C6 C7 1.5013(13) . ?
C7 H7A 0.9600 . ?
C7 H7B 0.9600 . ?
C7 H7C 0.9600 . ?
C8 C11 1.3753(11) . ?
C8 C9 1.4229(10) . ?
C9 C10 1.3785(11) . ?
C9 H9 0.931(13) . ?
C10 C12 1.4679(11) . ?
C11 H11 0.942(13) . ?
C12 C13 1.5034(12) . ?
C13 H13A 0.9600 . ?
C13 H13B 0.9600 . ?
C13 H13C 0.9600 . ?
C14 C17 1.3762(11) . ?
C14 C15 1.4217(11) . ?
C15 C16 1.3823(11) . ?
C15 H15 0.884(13) . ?
C16 C18 1.4658(11) . ?
C17 H17 0.943(13) . ?
C18 C19 1.5037(12) . ?
C19 H19A 0.9600 . ?
C19 H19B 0.9600 . ?
C19 H19C 0.9600 . ?
Cl1 C21 1.786(2) . ?
C21 C21 1.506(2) 2_665 ?
C21 H21A 0.9700 . ?
C21 H21B 0.9700 . ?
Cl2 C22 1.767(6) . ?
C22 C22 1.498(8) 2_665 ?
C22 H22A 0.9700 . ?
C22 H22B 0.9700 . ?

loop_
_geom_torsion_atom_site_label_1
_geom_torsion_atom_site_label_2
_geom_torsion_atom_site_label_3
_geom_torsion_atom_site_label_4
_geom_torsion
_geom_torsion_site_symmetry_1
_geom_torsion_site_symmetry_2
_geom_torsion_site_symmetry_3
_geom_torsion_site_symmetry_4
_geom_torsion_publ_flag
C8 C1 C2 C5 125.98(8) . . . . ?
C14 C1 C2 C5 -108.51(8) . . . . ?
C8 C1 C2 C3 -57.12(10) . . . . ?
C14 C1 C2 C3 68.39(9) . . . . ?
C5 C2 C3 C4 -0.31(10) . . . . ?
C1 C2 C3 C4 -177.53(7) . . . . ?
C2 C3 C4 C6 -177.19(8) . . . . ?
C2 C3 C4 S1 0.51(9) . . . . ?
C5 S1 C4 C3 -0.45(6) . . . . ?
C5 S1 C4 C6 177.56(7) . . . . ?
C3 C2 C5 S1 -0.04(9) . . . . ?
C1 C2 C5 S1 177.24(6) . . . . ?
C4 S1 C5 C2 0.28(7) . . . . ?
C3 C4 C6 O1 178.20(9) . . . . ?
S1 C4 C6 O1 0.63(11) . . . . ?
C3 C4 C6 C7 -1.82(13) . . . . ?
S1 C4 C6 C7 -179.39(6) . . . . ?
C2 C1 C8 C11 -13.89(11) . . . . ?
C14 C1 C8 C11 -138.57(8) . . . . ?
C2 C1 C8 C9 168.61(7) . . . . ?
C14 C1 C8 C9 43.93(10) . . . . ?
C11 C8 C9 C10 -0.11(10) . . . . ?
C1 C8 C9 C10 177.73(7) . . . . ?
C8 C9 C10 C12 179.67(7) . . . . ?
C8 C9 C10 S2 0.09(9) . . . . ?
C11 S2 C10 C9 -0.04(6) . . . . ?
C11 S2 C10 C12 -179.66(7) . . . . ?
C9 C8 C11 S2 0.07(9) . . . . ?
C1 C8 C11 S2 -177.65(6) . . . . ?
C10 S2 C11 C8 -0.02(6) . . . . ?
C9 C10 C12 O2 179.15(8) . . . . ?
S2 C10 C12 O2 -1.30(11) . . . . ?
C9 C10 C12 C13 -1.43(13) . . . . ?
S2 C10 C12 C13 178.12(7) . . . . ?
C2 C1 C14 C17 -83.13(9) . . . . ?
C8 C1 C14 C17 43.65(10) . . . . ?
C2 C1 C14 C15 93.80(9) . . . . ?
C8 C1 C14 C15 -139.42(7) . . . . ?
C17 C14 C15 C16 0.52(10) . . . . ?
C1 C14 C15 C16 -176.76(7) . . . . ?
C14 C15 C16 C18 177.02(8) . . . . ?
C14 C15 C16 S3 -0.43(9) . . . . ?
C17 S3 C16 C15 0.17(6) . . . . ?
C17 S3 C16 C18 -177.61(7) . . . . ?
C15 C14 C17 S3 -0.39(9) . . . . ?
C1 C14 C17 S3 176.88(6) . . . . ?
C16 S3 C17 C14 0.13(6) . . . . ?
C15 C16 C18 O3 -178.45(8) . . . . ?
S3 C16 C18 O3 -1.17(11) . . . . ?
C15 C16 C18 C19 -0.39(13) . . . . ?
S3 C16 C18 C19 176.90(6) . . . . ?
H1 C1 C14 C17 160.7 . . . . ?
H1 C1 C8 C11 104.4 . . . . ?
H1 C1 C2 C5 7.7 . . . . ?
